data_4505148
loop_
_publ_author_name
'Natarajan, Arunkumar'
'Mague, Joel T.'
'Ramamurthy, V.'

_publ_section_title
;
 Viability of a Covalent Chiral Auxiliary Method to Induce Asymmetric
 Induction in Solid-State Photoreactions Explored
;
_journal_issue 6
_journal_name_full 'Crystal Growth &amp; Design'
_journal_page_first 2348
_journal_paper_doi 10.1021/cg0501175
_journal_volume 5
_journal_year 2005
_chemical_formula_sum 'C29 H29 N O3'
_chemical_formula_weight 439.53
_chemical_name_systematic
; 
 ? 
;
_space_group_IT_number 4
_symmetry_cell_setting monoclinic
_symmetry_space_group_name_Hall 'P 2yb'
_symmetry_space_group_name_H-M 'P 1 21 1'
_atom_sites_solution_hydrogens geom
_atom_sites_solution_primary direct
_atom_sites_solution_secondary difmap
_audit_creation_method SHELXL-97
_cell_angle_alpha 90.00
_cell_angle_beta 93.116(4)
_cell_angle_gamma 90.00
_cell_formula_units_Z 4
_cell_length_a 13.703(3)
_cell_length_b 6.6574(14)
_cell_length_c 25.878(5)
_cell_measurement_temperature 100(2)
_cell_volume 2357.3(8)
_computing_cell_refinement 'Bruker SMART'
_computing_data_collection 'Bruker SMART'
_computing_data_reduction 'Bruker SAINT'
_computing_molecular_graphics 'Bruker SHELXTL'
_computing_publication_material 'Bruker SHELXTL'
_computing_structure_refinement 'SHELXL-97 (Sheldrick, 1997)'
_computing_structure_solution 'SHELXS-97 (Sheldrick, 1990)'
_diffrn_ambient_temperature 100(2)
_diffrn_measured_fraction_theta_full 0.996
_diffrn_measured_fraction_theta_max 0.996
_diffrn_measurement_device_type 'CCD area detector'
_diffrn_measurement_method 'phi and omega scans'
_diffrn_radiation_monochromator graphite
_diffrn_radiation_source 'fine-focus sealed tube'
_diffrn_radiation_type MoK\a
_diffrn_radiation_wavelength 0.71073
_diffrn_reflns_av_R_equivalents 0.1129
_diffrn_reflns_av_sigmaI/netI 0.2002
_diffrn_reflns_limit_h_max 16
_diffrn_reflns_limit_h_min -16
_diffrn_reflns_limit_k_max 7
_diffrn_reflns_limit_k_min -7
_diffrn_reflns_limit_l_max 30
_diffrn_reflns_limit_l_min -30
_diffrn_reflns_number 16760
_diffrn_reflns_theta_full 24.76
_diffrn_reflns_theta_max 24.76
_diffrn_reflns_theta_min 1.49
_exptl_absorpt_coefficient_mu 0.080
_exptl_absorpt_correction_T_max 0.9992
_exptl_absorpt_correction_T_min 0.9756
_exptl_absorpt_correction_type none
_exptl_crystal_colour Colorless
_exptl_crystal_density_diffrn 1.239
_exptl_crystal_density_meas 0
_exptl_crystal_density_method 'not measured'
_exptl_crystal_description Plate
_exptl_crystal_F_000 936
_exptl_crystal_size_max 0.31
_exptl_crystal_size_mid 0.08
_exptl_crystal_size_min 0.01
_refine_diff_density_max 0.430
_refine_diff_density_min -0.309
_refine_diff_density_rms 0.074
_refine_ls_abs_structure_details 'Flack H D (1983), Acta Cryst. A39, 876-881'
_refine_ls_abs_structure_Flack 2(2)
_refine_ls_extinction_method none
_refine_ls_goodness_of_fit_ref 0.970
_refine_ls_hydrogen_treatment mixed
_refine_ls_matrix_type full
_refine_ls_number_parameters 601
_refine_ls_number_reflns 7947
_refine_ls_number_restraints 1
_refine_ls_restrained_S_all 0.970
_refine_ls_R_factor_all 0.1607
_refine_ls_R_factor_gt 0.0809
_refine_ls_shift/su_max 0.029
_refine_ls_shift/su_mean 0.001
_refine_ls_structure_factor_coef Fsqd
_refine_ls_weighting_details 'calc w=1/[\s^2^(Fo^2^)+(0.0460P)^2^+0.0000P] where P=(Fo^2^+2Fc^2^)/3'
_refine_ls_weighting_scheme calc
_refine_ls_wR_factor_gt 0.1670
_refine_ls_wR_factor_ref 0.2072
_reflns_number_gt 4277
_reflns_number_total 7947
_reflns_threshold_expression >2sigma(I)
_cod_data_source_file cg0501175si20050330_101008.cif
_cod_data_source_block vr127_(Compound_2d)
_cod_depositor_comments
;
The following automatic conversions were performed:

'_symmetry_cell_setting' value 'Monoclinic' changed to 'monoclinic'
according to /home/saulius/struct/CIF-dictionaries/cif_core.dic
dictionary named 'cif_core.dic' version 2.4.1 from 2010-06-29.

Automatic conversion script
Id: cif_fix_values 1715 2011-07-08 13:25:40Z adriana 
;
_cod_original_cell_volume 2357.2(8)
_cod_original_sg_symbol_H-M P2(1)
_cod_database_code 4505148

loop_
_symmetry_equiv_pos_as_xyz
'x, y, z'
'-x, y+1/2, -z'

loop_
_atom_site_label
_atom_site_type_symbol
_atom_site_fract_x
_atom_site_fract_y
_atom_site_fract_z
_atom_site_U_iso_or_equiv
_atom_site_adp_type
_atom_site_occupancy
_atom_site_symmetry_multiplicity
_atom_site_calc_flag
_atom_site_refinement_flags
O1 O 0.1983(3) 0.7318(7) 0.72179(17) 0.0420(12) Uani 1 1 d .
O2 O 0.6920(3) 0.6888(7) 0.77027(16) 0.0383(12) Uani 1 1 d .
O3 O 0.6773(3) 1.1059(7) 0.67468(16) 0.0349(11) Uani 1 1 d .
H3 H 0.6163 1.1189 0.6744 0.052 Uiso 1 1 calc R
N1 N 0.7254(3) 0.7106(8) 0.68601(18) 0.0269(12) Uani 1 1 d .
C1 C 0.1372(4) 0.3355(10) 0.5804(3) 0.0309(16) Uani 1 1 d .
C2 C 0.1340(5) 0.2204(10) 0.5357(2) 0.0375(17) Uani 1 1 d .
H2A H 0.1860 0.2220 0.5129 0.045 Uiso 1 1 calc R
C3 C 0.0518(5) 0.1031(11) 0.5256(3) 0.0400(18) Uani 1 1 d .
H3A H 0.0478 0.0222 0.4953 0.048 Uiso 1 1 calc R
C4 C -0.0254(5) 0.1004(11) 0.5587(3) 0.0411(18) Uani 1 1 d .
H4 H -0.0813 0.0192 0.5509 0.049 Uiso 1 1 calc R
C5 C -0.0199(5) 0.2177(10) 0.6033(3) 0.0382(17) Uani 1 1 d .
H5 H -0.0716 0.2173 0.6263 0.046 Uiso 1 1 calc R
C6 C 0.0608(4) 0.3326(10) 0.6134(2) 0.0272(15) Uani 1 1 d .
C7 C 0.0848(4) 0.4878(10) 0.6546(2) 0.0271(15) Uani 1 1 d .
H7 H 0.0495 0.4736 0.6872 0.033 Uiso 1 1 calc R
C8 C 0.0715(4) 0.6937(10) 0.6258(3) 0.0365(17) Uani 1 1 d .
H8A H 0.0090 0.6980 0.6047 0.044 Uiso 1 1 calc R
H8B H 0.0735 0.8072 0.6506 0.044 Uiso 1 1 calc R
C9 C 0.1602(4) 0.6993(10) 0.5912(3) 0.0380(17) Uani 1 1 d .
H9A H 0.2055 0.8097 0.6016 0.046 Uiso 1 1 calc R
H9B H 0.1388 0.7164 0.5543 0.046 Uiso 1 1 calc R
C10 C 0.2096(4) 0.4902(10) 0.6007(2) 0.0315(16) Uani 1 1 d .
H10 H 0.2779 0.4760 0.5894 0.038 Uiso 1 1 calc R
C11 C 0.1959(4) 0.4688(10) 0.6603(2) 0.0268(15) Uani 1 1 d .
H11 H 0.2146 0.3304 0.6722 0.032 Uiso 1 1 calc R
C12 C 0.2477(4) 0.6231(10) 0.6946(2) 0.0293(15) Uani 1 1 d .
C13 C 0.3550(4) 0.6441(9) 0.6962(2) 0.0244(14) Uani 1 1 d .
C14 C 0.4176(4) 0.4956(10) 0.6808(2) 0.0277(15) Uani 1 1 d .
H14 H 0.3912 0.3773 0.6651 0.033 Uiso 1 1 calc R
C15 C 0.5170(4) 0.5153(10) 0.6878(2) 0.0268(15) Uani 1 1 d .
H15 H 0.5588 0.4123 0.6765 0.032 Uiso 1 1 calc R
C16 C 0.5565(4) 0.6874(9) 0.7116(2) 0.0249(14) Uani 1 1 d .
C17 C 0.4945(4) 0.8379(10) 0.7265(2) 0.0272(15) Uani 1 1 d .
H17 H 0.5211 0.9568 0.7419 0.033 Uiso 1 1 calc R
C18 C 0.3960(4) 0.8179(10) 0.7195(2) 0.0271(15) Uani 1 1 d .
H18 H 0.3544 0.9221 0.7305 0.033 Uiso 1 1 calc R
C19 C 0.6629(4) 0.6997(10) 0.7229(2) 0.0290(15) Uani 1 1 d .
C20 C 0.8296(4) 0.7050(10) 0.6977(2) 0.0332(16) Uani 1 1 d .
H20A H 0.8429 0.7217 0.7351 0.050 Uiso 1 1 calc R
H20B H 0.8609 0.8138 0.6793 0.050 Uiso 1 1 calc R
H20C H 0.8556 0.5756 0.6868 0.050 Uiso 1 1 calc R
C21 C 0.6899(4) 0.7791(9) 0.6343(2) 0.0256(15) Uani 1 1 d .
H21 H 0.6180 0.7524 0.6314 0.031 Uiso 1 1 calc R
C22 C 0.7351(4) 0.6577(10) 0.5914(2) 0.0341(16) Uani 1 1 d .
H22A H 0.8055 0.6843 0.5918 0.051 Uiso 1 1 calc R
H22B H 0.7046 0.6970 0.5578 0.051 Uiso 1 1 calc R
H22C H 0.7241 0.5142 0.5971 0.051 Uiso 1 1 calc R
C23 C 0.7030(4) 1.0068(9) 0.6288(2) 0.0309(16) Uani 1 1 d .
H23 H 0.7727 1.0372 0.6222 0.037 Uiso 1 1 calc R
C24 C 0.6380(4) 1.0873(9) 0.5854(2) 0.0264(15) Uani 1 1 d .
C25 C 0.6728(5) 1.1358(10) 0.5370(2) 0.0357(17) Uani 1 1 d .
H25 H 0.7399 1.1173 0.5309 0.043 Uiso 1 1 calc R
C26 C 0.6104(5) 1.2098(10) 0.4982(2) 0.0377(17) Uani 1 1 d .
H26 H 0.6355 1.2423 0.4657 0.045 Uiso 1 1 calc R
C27 C 0.5147(5) 1.2373(10) 0.5049(3) 0.0378(17) Uani 1 1 d .
H27 H 0.4730 1.2883 0.4775 0.045 Uiso 1 1 calc R
C28 C 0.4773(5) 1.1906(10) 0.5523(3) 0.0381(17) Uani 1 1 d .
H28 H 0.4101 1.2117 0.5579 0.046 Uiso 1 1 calc R
C29 C 0.5391(4) 1.1136(9) 0.5908(2) 0.0273(15) Uani 1 1 d .
H29 H 0.5127 1.0767 0.6227 0.033 Uiso 1 1 calc R
O4 O 0.3319(3) 0.2381(7) 0.76802(17) 0.0396(12) Uani 1 1 d .
O5 O -0.1614(3) 0.1832(7) 0.73261(15) 0.0399(12) Uani 1 1 d .
O6 O -0.1708(3) 0.6684(6) 0.84785(15) 0.0312(10) Uani 1 1 d .
H6 H -0.2199 0.7113 0.8304 0.047 Uiso 1 1 calc R
N2 N -0.1955(3) 0.2672(8) 0.81422(19) 0.0275(13) Uani 1 1 d .
C30 C 0.3867(4) 0.6118(9) 0.9133(2) 0.0281(15) Uani 1 1 d .
C31 C 0.3864(4) 0.7151(10) 0.9594(2) 0.0333(16) Uani 1 1 d .
H31 H 0.3340 0.7002 0.9817 0.040 Uiso 1 1 calc R
C32 C 0.4639(4) 0.8408(11) 0.9726(3) 0.0363(17) Uani 1 1 d .
H32 H 0.4638 0.9151 1.0039 0.044 Uiso 1 1 calc R
C33 C 0.5415(5) 0.8605(10) 0.9413(3) 0.0383(18) Uani 1 1 d .
H33 H 0.5948 0.9453 0.9516 0.046 Uiso 1 1 calc R
C34 C 0.5425(4) 0.7571(9) 0.8945(2) 0.0292(16) Uani 1 1 d .
H34 H 0.5954 0.7715 0.8726 0.035 Uiso 1 1 calc R
C35 C 0.4653(4) 0.6343(10) 0.8809(2) 0.0293(16) Uani 1 1 d .
C36 C 0.4464(4) 0.4857(10) 0.8373(2) 0.0265(15) Uani 1 1 d .
H36 H 0.4820 0.5106 0.8052 0.032 Uiso 1 1 calc R
C37 C 0.4644(4) 0.2754(10) 0.8639(3) 0.0370(17) Uani 1 1 d .
H37A H 0.4665 0.1667 0.8379 0.044 Uiso 1 1 calc R
H37B H 0.5260 0.2746 0.8857 0.044 Uiso 1 1 calc R
C38 C 0.3743(4) 0.2528(10) 0.8973(2) 0.0320(16) Uani 1 1 d .
H38A H 0.3327 0.1390 0.8850 0.038 Uiso 1 1 calc R
H38B H 0.3949 0.2309 0.9341 0.038 Uiso 1 1 calc R
C39 C 0.3192(4) 0.4541(10) 0.8900(2) 0.0292(16) Uani 1 1 d .
H39 H 0.2503 0.4569 0.9009 0.035 Uiso 1 1 calc R
C40 C 0.3341(4) 0.4959(10) 0.8314(2) 0.0282(15) Uani 1 1 d .
H40 H 0.3122 0.6349 0.8218 0.034 Uiso 1 1 calc R
C41 C 0.2841(4) 0.3436(10) 0.7962(2) 0.0300(16) Uani 1 1 d .
C42 C 0.1774(4) 0.3217(10) 0.7953(2) 0.0286(16) Uani 1 1 d .
C43 C 0.1363(4) 0.1404(11) 0.7760(2) 0.0331(16) Uani 1 1 d .
H43 H 0.1773 0.0343 0.7657 0.040 Uiso 1 1 calc R
C44 C 0.0368(5) 0.1188(11) 0.7724(2) 0.0334(16) Uani 1 1 d .
H44 H 0.0097 -0.0040 0.7596 0.040 Uiso 1 1 calc R
C45 C -0.0259(4) 0.2706(9) 0.7868(2) 0.0267(15) Uani 1 1 d .
C46 C 0.0164(4) 0.4507(10) 0.8051(2) 0.0278(15) Uani 1 1 d .
H46 H -0.0240 0.5586 0.8149 0.033 Uiso 1 1 calc R
C47 C 0.1158(4) 0.4707(10) 0.8090(2) 0.0276(15) Uani 1 1 d .
H47 H 0.1430 0.5934 0.8219 0.033 Uiso 1 1 calc R
C48 C -0.1320(4) 0.2394(9) 0.7771(2) 0.0289(15) Uani 1 1 d .
C49 C -0.2990(4) 0.2275(10) 0.8017(2) 0.0310(16) Uani 1 1 d .
H49A H -0.3166 0.2763 0.7667 0.046 Uiso 1 1 calc R
H49B H -0.3385 0.2969 0.8266 0.046 Uiso 1 1 calc R
H49C H -0.3111 0.0826 0.8033 0.046 Uiso 1 1 calc R
C50 C -0.1657(5) 0.3111(10) 0.8691(2) 0.0288(15) Uani 1 1 d .
H50 H -0.0927 0.3107 0.8726 0.035 Uiso 1 1 calc R
C51 C -0.2024(4) 0.1475(10) 0.9041(2) 0.0344(16) Uani 1 1 d .
H51A H -0.2732 0.1607 0.9065 0.052 Uiso 1 1 calc R
H51B H -0.1701 0.1606 0.9387 0.052 Uiso 1 1 calc R
H51C H -0.1874 0.0155 0.8898 0.052 Uiso 1 1 calc R
C52 C -0.2010(4) 0.5219(9) 0.8840(2) 0.0285(15) Uani 1 1 d .
H52 H -0.2740 0.5219 0.8843 0.034 Uiso 1 1 calc R
C53 C -0.1586(4) 0.5830(9) 0.9371(2) 0.0253(14) Uani 1 1 d .
C54 C -0.0650(4) 0.6570(9) 0.9427(2) 0.0260(15) Uani 1 1 d .
H54 H -0.0271 0.6719 0.9133 0.031 Uiso 1 1 calc R
C55 C -0.0257(5) 0.7099(10) 0.9914(3) 0.0349(17) Uani 1 1 d .
H55 H 0.0386 0.7627 0.9954 0.042 Uiso 1 1 calc R
C56 C -0.0803(5) 0.6857(11) 1.0338(2) 0.0405(17) Uani 1 1 d .
H56 H -0.0530 0.7205 1.0671 0.049 Uiso 1 1 calc R
C57 C -0.1732(5) 0.6123(11) 1.0289(2) 0.0423(18) Uani 1 1 d .
H57 H -0.2105 0.5982 1.0586 0.051 Uiso 1 1 calc R
C58 C -0.2136(5) 0.5580(10) 0.9801(2) 0.0332(16) Uani 1 1 d .
H58 H -0.2779 0.5045 0.9764 0.040 Uiso 1 1 calc R

loop_
_atom_site_aniso_label
_atom_site_aniso_U_11
_atom_site_aniso_U_22
_atom_site_aniso_U_33
_atom_site_aniso_U_23
_atom_site_aniso_U_13
_atom_site_aniso_U_12
O1 0.046(3) 0.044(3) 0.037(3) -0.011(3) 0.004(2) 0.000(2)
O2 0.044(3) 0.048(3) 0.022(3) 0.003(2) -0.0081(19) -0.003(2)
O3 0.033(2) 0.043(3) 0.028(3) -0.012(2) -0.0035(19) 0.005(2)
N1 0.026(3) 0.033(3) 0.022(3) 0.002(3) -0.002(2) 0.001(3)
C1 0.028(4) 0.033(4) 0.031(4) 0.008(3) -0.004(3) -0.002(3)
C2 0.059(5) 0.036(4) 0.017(4) 0.004(3) -0.006(3) 0.005(4)
C3 0.052(5) 0.037(4) 0.029(4) -0.001(4) -0.020(3) 0.005(4)
C4 0.040(4) 0.036(4) 0.046(5) 0.002(4) -0.013(3) 0.001(3)
C5 0.044(4) 0.039(5) 0.032(4) 0.009(4) 0.001(3) 0.006(4)
C6 0.032(4) 0.024(4) 0.025(4) 0.004(3) -0.006(3) -0.002(3)
C7 0.034(4) 0.029(4) 0.019(4) 0.006(3) 0.007(3) 0.004(3)
C8 0.036(4) 0.030(4) 0.043(4) -0.009(4) -0.003(3) 0.008(3)
C9 0.047(4) 0.030(4) 0.036(4) -0.002(4) -0.005(3) -0.007(3)
C10 0.036(4) 0.033(4) 0.024(4) 0.005(3) -0.002(3) -0.001(3)
C11 0.032(4) 0.028(4) 0.021(4) -0.001(3) 0.001(3) -0.001(3)
C12 0.043(4) 0.025(4) 0.019(3) 0.004(3) 0.001(3) 0.002(3)
C13 0.030(3) 0.023(4) 0.020(3) 0.005(3) -0.002(3) -0.001(3)
C14 0.040(4) 0.027(4) 0.017(4) 0.004(3) 0.002(3) 0.001(3)
C15 0.036(4) 0.031(4) 0.013(3) 0.003(3) 0.002(3) 0.006(3)
C16 0.035(4) 0.026(4) 0.014(3) 0.008(3) -0.002(3) 0.000(3)
C17 0.037(4) 0.031(4) 0.014(3) 0.002(3) 0.004(3) 0.000(3)
C18 0.038(4) 0.028(4) 0.016(3) 0.003(3) 0.006(3) 0.010(3)
C19 0.037(4) 0.031(4) 0.019(4) -0.002(3) -0.004(3) -0.002(3)
C20 0.024(3) 0.038(4) 0.037(4) 0.001(3) -0.001(3) 0.002(3)
C21 0.031(4) 0.029(4) 0.017(3) -0.003(3) 0.001(3) 0.003(3)
C22 0.049(4) 0.032(4) 0.021(4) 0.001(3) 0.000(3) 0.005(3)
C23 0.040(4) 0.021(4) 0.031(4) -0.007(3) -0.007(3) 0.001(3)
C24 0.038(4) 0.022(3) 0.018(3) 0.001(3) -0.007(3) -0.002(3)
C25 0.042(4) 0.029(4) 0.035(4) 0.001(3) -0.006(3) -0.003(3)
C26 0.060(5) 0.032(4) 0.021(4) 0.002(3) -0.001(3) 0.006(4)
C27 0.053(5) 0.032(4) 0.027(4) 0.008(3) -0.009(3) 0.013(3)
C28 0.043(4) 0.028(4) 0.042(4) -0.006(4) -0.009(3) 0.007(3)
C29 0.039(4) 0.022(4) 0.021(3) -0.004(3) -0.004(3) 0.004(3)
O4 0.053(3) 0.035(3) 0.031(3) -0.002(2) 0.004(2) 0.003(2)
O5 0.046(3) 0.054(3) 0.018(2) -0.015(2) -0.0063(19) -0.005(2)
O6 0.042(3) 0.024(2) 0.026(3) 0.002(2) -0.0101(19) 0.001(2)
N2 0.026(3) 0.033(3) 0.023(3) -0.005(3) 0.000(2) -0.002(2)
C30 0.028(4) 0.022(4) 0.033(4) 0.002(3) -0.005(3) 0.003(3)
C31 0.037(4) 0.036(4) 0.027(4) 0.011(3) -0.001(3) -0.001(3)
C32 0.037(4) 0.035(4) 0.036(4) 0.008(3) -0.008(3) 0.002(3)
C33 0.036(4) 0.032(4) 0.046(5) 0.000(4) -0.005(3) -0.004(3)
C34 0.032(4) 0.029(4) 0.026(4) 0.009(3) 0.000(3) 0.002(3)
C35 0.025(4) 0.031(4) 0.031(4) 0.011(3) -0.007(3) 0.006(3)
C36 0.032(4) 0.032(4) 0.016(3) 0.000(3) 0.004(3) -0.002(3)
C37 0.028(4) 0.034(4) 0.049(5) 0.001(4) 0.002(3) 0.003(3)
C38 0.032(4) 0.035(4) 0.029(4) 0.003(3) -0.001(3) -0.005(3)
C39 0.036(4) 0.032(4) 0.020(4) -0.002(3) 0.002(3) -0.010(3)
C40 0.039(4) 0.029(4) 0.017(4) 0.003(3) 0.003(3) 0.000(3)
C41 0.042(4) 0.028(4) 0.021(4) 0.004(3) 0.005(3) 0.003(3)
C42 0.035(4) 0.039(4) 0.012(3) 0.001(3) -0.002(3) 0.000(3)
C43 0.036(4) 0.039(5) 0.025(4) 0.002(3) 0.005(3) 0.003(3)
C44 0.047(4) 0.036(4) 0.017(4) -0.008(3) -0.002(3) -0.003(3)
C45 0.032(4) 0.026(4) 0.023(4) -0.001(3) 0.005(3) -0.004(3)
C46 0.042(4) 0.031(4) 0.010(3) 0.005(3) -0.005(3) 0.004(3)
C47 0.034(4) 0.029(4) 0.019(4) -0.002(3) -0.001(3) 0.003(3)
C48 0.029(4) 0.027(4) 0.031(4) -0.009(3) 0.001(3) -0.004(3)
C49 0.040(4) 0.034(4) 0.019(3) -0.002(3) -0.003(3) -0.005(3)
C50 0.040(4) 0.028(4) 0.018(4) 0.002(3) -0.002(3) 0.002(3)
C51 0.050(4) 0.031(4) 0.022(4) -0.001(3) -0.001(3) -0.006(3)
C52 0.043(4) 0.026(4) 0.016(3) -0.003(3) -0.003(3) -0.001(3)
C53 0.030(4) 0.024(3) 0.022(4) 0.003(3) 0.002(3) 0.006(3)
C54 0.030(4) 0.026(4) 0.022(4) -0.002(3) -0.003(3) -0.001(3)
C55 0.046(4) 0.026(4) 0.032(4) -0.005(3) -0.008(3) -0.005(3)
C56 0.060(5) 0.044(5) 0.017(4) -0.009(3) -0.002(3) -0.003(4)
C57 0.051(5) 0.054(5) 0.023(4) -0.008(4) 0.009(3) 0.006(4)
C58 0.039(4) 0.033(4) 0.029(4) 0.000(3) 0.005(3) 0.001(3)

loop_
_atom_type_symbol
_atom_type_description
_atom_type_scat_dispersion_real
_atom_type_scat_dispersion_imag
_atom_type_scat_source
C C 0.0033 0.0016 'International Tables Vol C Tables 4.2.6.8 and 6.1.1.4'
H H 0.0000 0.0000 'International Tables Vol C Tables 4.2.6.8 and 6.1.1.4'
N N 0.0061 0.0033 'International Tables Vol C Tables 4.2.6.8 and 6.1.1.4'
O O 0.0106 0.0060 'International Tables Vol C Tables 4.2.6.8 and 6.1.1.4'

loop_
_geom_angle_atom_site_label_1
_geom_angle_atom_site_label_2
_geom_angle_atom_site_label_3
_geom_angle
C19 N1 C20 121.3(5)
C19 N1 C21 118.7(5)
C20 N1 C21 118.2(5)
C2 C1 C6 121.0(6)
C2 C1 C10 131.4(6)
C6 C1 C10 107.4(6)
C3 C2 C1 117.3(6)
C2 C3 C4 121.8(7)
C5 C4 C3 119.5(6)
C6 C5 C4 118.9(6)
C5 C6 C1 121.5(6)
C5 C6 C7 131.8(6)
C1 C6 C7 106.4(5)
C6 C7 C11 100.9(5)
C6 C7 C8 104.5(5)
C11 C7 C8 102.0(5)
C9 C8 C7 102.8(5)
C8 C9 C10 103.5(5)
C1 C10 C9 106.4(5)
C1 C10 C11 99.8(5)
C9 C10 C11 99.4(5)
C12 C11 C7 115.8(5)
C12 C11 C10 116.0(5)
C7 C11 C10 93.9(4)
O1 C12 C13 120.2(6)
O1 C12 C11 118.6(5)
C13 C12 C11 121.2(5)
C14 C13 C18 118.1(5)
C14 C13 C12 123.9(6)
C18 C13 C12 117.7(5)
C15 C14 C13 121.5(6)
C14 C15 C16 119.7(6)
C17 C16 C15 119.2(6)
C17 C16 C19 121.4(6)
C15 C16 C19 119.3(6)
C18 C17 C16 120.9(6)
C17 C18 C13 120.5(6)
O2 C19 N1 121.4(5)
O2 C19 C16 116.3(5)
N1 C19 C16 122.3(5)
N1 C21 C22 111.7(5)
N1 C21 C23 110.8(5)
C22 C21 C23 113.7(5)
O3 C23 C24 107.3(5)
O3 C23 C21 110.3(5)
C24 C23 C21 110.8(5)
C29 C24 C25 116.5(5)
C29 C24 C23 121.1(5)
C25 C24 C23 122.4(6)
C26 C25 C24 120.5(6)
C27 C26 C25 121.7(6)
C26 C27 C28 119.6(6)
C29 C28 C27 118.8(6)
C28 C29 C24 122.9(6)
C48 N2 C49 118.3(5)
C48 N2 C50 123.8(5)
C49 N2 C50 117.4(5)
C31 C30 C35 120.0(6)
C31 C30 C39 131.6(6)
C35 C30 C39 108.1(6)
C30 C31 C32 118.6(6)
C33 C32 C31 121.3(7)
C32 C33 C34 120.6(6)
C35 C34 C33 118.3(6)
C34 C35 C30 121.2(6)
C34 C35 C36 132.9(6)
C30 C35 C36 105.6(5)
C35 C36 C40 100.0(4)
C35 C36 C37 103.8(5)
C40 C36 C37 102.4(5)
C38 C37 C36 102.7(5)
C39 C38 C37 104.3(5)
C30 C39 C38 105.7(5)
C30 C39 C40 98.8(5)
C38 C39 C40 100.5(5)
C41 C40 C36 116.8(5)
C41 C40 C39 112.8(5)
C36 C40 C39 94.5(4)
O4 C41 C42 119.8(6)
O4 C41 C40 120.3(6)
C42 C41 C40 119.8(6)
C47 C42 C43 118.3(6)
C47 C42 C41 123.7(6)
C43 C42 C41 117.9(6)
C44 C43 C42 119.4(6)
C43 C44 C45 122.2(6)
C44 C45 C46 117.5(6)
C44 C45 C48 118.0(6)
C46 C45 C48 124.2(6)
C47 C46 C45 120.0(6)
C42 C47 C46 122.6(6)
O5 C48 N2 120.6(5)
O5 C48 C45 117.4(5)
N2 C48 C45 122.1(6)
N2 C50 C51 110.3(5)
N2 C50 C52 110.2(5)
C51 C50 C52 112.7(5)
O6 C52 C53 107.4(5)
O6 C52 C50 110.6(5)
C53 C52 C50 111.1(5)
C54 C53 C58 120.1(6)
C54 C53 C52 120.2(5)
C58 C53 C52 119.7(6)
C53 C54 C55 120.1(6)
C56 C55 C54 119.7(6)
C57 C56 C55 121.0(6)
C56 C57 C58 119.9(6)
C53 C58 C57 119.2(6)

loop_
_geom_bond_atom_site_label_1
_geom_bond_atom_site_label_2
_geom_bond_distance
O1 C12 1.237(7)
O2 C19 1.270(7)
O3 C23 1.419(7)
N1 C19 1.318(7)
N1 C20 1.443(6)
N1 C21 1.472(7)
C1 C2 1.386(9)
C1 C6 1.387(8)
C1 C10 1.505(8)
C2 C3 1.383(9)
C3 C4 1.399(9)
C4 C5 1.392(9)
C5 C6 1.358(8)
C6 C7 1.507(9)
C7 C11 1.527(8)
C7 C8 1.566(9)
C8 C9 1.551(8)
C9 C10 1.561(9)
C10 C11 1.569(8)
C11 C12 1.508(8)
C12 C13 1.475(8)
C13 C14 1.382(8)
C13 C18 1.408(8)
C14 C15 1.370(8)
C15 C16 1.396(8)
C16 C17 1.382(8)
C16 C19 1.474(8)
C17 C18 1.359(8)
C21 C22 1.530(8)
C21 C23 1.534(8)
C23 C24 1.496(8)
C24 C29 1.381(8)
C24 C25 1.402(8)
C25 C26 1.374(8)
C26 C27 1.344(8)
C27 C28 1.390(9)
C28 C29 1.372(8)
O4 C41 1.227(7)
O5 C48 1.257(7)
O6 C52 1.429(7)
N2 C48 1.342(7)
N2 C49 1.462(7)
N2 C50 1.486(7)
C30 C31 1.378(8)
C30 C35 1.407(8)
C30 C39 1.503(8)
C31 C32 1.380(9)
C32 C33 1.378(9)
C33 C34 1.393(9)
C34 C35 1.368(8)
C35 C36 1.513(8)
C36 C40 1.540(8)
C36 C37 1.573(9)
C37 C38 1.551(8)
C38 C39 1.545(9)
C39 C40 1.567(8)
C40 C41 1.504(9)
C41 C42 1.467(8)
C42 C47 1.362(8)
C42 C43 1.412(9)
C43 C44 1.369(8)
C44 C45 1.390(8)
C45 C46 1.403(8)
C45 C48 1.477(8)
C46 C47 1.367(7)
C50 C51 1.520(8)
C50 C52 1.540(8)
C52 C53 1.516(8)
C53 C54 1.374(7)
C53 C58 1.389(8)
C54 C55 1.389(8)
C55 C56 1.370(9)
C56 C57 1.363(9)
C57 C58 1.398(9)

loop_
_geom_hbond_atom_site_label_D
_geom_hbond_atom_site_label_H
_geom_hbond_atom_site_label_A
_geom_hbond_distance_DH
_geom_hbond_distance_HA
_geom_hbond_distance_DA
_geom_hbond_angle_DHA
_geom_hbond_site_symmetry_A
O6 H6 O2 0.84 1.92 2.678(5) 149.1 1_455

loop_
_geom_torsion_atom_site_label_1
_geom_torsion_atom_site_label_2
_geom_torsion_atom_site_label_3
_geom_torsion_atom_site_label_4
_geom_torsion
C6 C1 C2 C3 -0.1(9)
C10 C1 C2 C3 -174.1(6)
C1 C2 C3 C4 0.3(10)
C2 C3 C4 C5 -0.4(10)
C3 C4 C5 C6 0.2(10)
C4 C5 C6 C1 0.0(10)
C4 C5 C6 C7 173.3(6)
C2 C1 C6 C5 -0.1(10)
C10 C1 C6 C5 175.2(6)
C2 C1 C6 C7 -174.8(6)
C10 C1 C6 C7 0.5(7)
C5 C6 C7 C11 151.4(7)
C1 C6 C7 C11 -34.7(6)
C5 C6 C7 C8 -103.0(7)
C1 C6 C7 C8 70.9(6)
C6 C7 C8 C9 -71.5(6)
C11 C7 C8 C9 33.3(6)
C7 C8 C9 C10 4.1(6)
C2 C1 C10 C9 104.4(8)
C6 C1 C10 C9 -70.3(6)
C2 C1 C10 C11 -152.7(7)
C6 C1 C10 C11 32.7(6)
C8 C9 C10 C1 64.4(6)
C8 C9 C10 C11 -38.8(6)
C6 C7 C11 C12 172.7(5)
C8 C7 C11 C12 65.2(6)
C6 C7 C11 C10 51.4(5)
C8 C7 C11 C10 -56.2(5)
C1 C10 C11 C12 -171.9(5)
C9 C10 C11 C12 -63.2(6)
C1 C10 C11 C7 -50.6(5)
C9 C10 C11 C7 58.0(5)
C7 C11 C12 O1 11.4(8)
C10 C11 C12 O1 120.1(6)
C7 C11 C12 C13 -169.2(5)
C10 C11 C12 C13 -60.5(7)
O1 C12 C13 C14 159.0(6)
C11 C12 C13 C14 -20.4(8)
O1 C12 C13 C18 -14.6(8)
C11 C12 C13 C18 166.0(5)
C18 C13 C14 C15 -0.1(8)
C12 C13 C14 C15 -173.6(5)
C13 C14 C15 C16 0.9(8)
C14 C15 C16 C17 -1.7(8)
C14 C15 C16 C19 174.9(5)
C15 C16 C17 C18 1.7(8)
C19 C16 C17 C18 -174.8(5)
C16 C17 C18 C13 -0.9(9)
C14 C13 C18 C17 0.0(8)
C12 C13 C18 C17 174.0(5)
C20 N1 C19 O2 1.7(10)
C21 N1 C19 O2 -163.1(6)
C20 N1 C19 C16 -174.6(6)
C21 N1 C19 C16 20.6(9)
C17 C16 C19 O2 67.4(8)
C15 C16 C19 O2 -109.1(7)
C17 C16 C19 N1 -116.1(7)
C15 C16 C19 N1 67.4(8)
C19 N1 C21 C22 -139.8(6)
C20 N1 C21 C22 54.9(7)
C19 N1 C21 C23 92.4(7)
C20 N1 C21 C23 -72.9(7)
N1 C21 C23 O3 -41.6(6)
C22 C21 C23 O3 -168.4(5)
N1 C21 C23 C24 -160.3(5)
C22 C21 C23 C24 73.0(6)
O3 C23 C24 C29 -44.1(7)
C21 C23 C24 C29 76.4(7)
O3 C23 C24 C25 137.4(6)
C21 C23 C24 C25 -102.1(7)
C29 C24 C25 C26 1.5(9)
C23 C24 C25 C26 -179.9(6)
C24 C25 C26 C27 -0.3(10)
C25 C26 C27 C28 0.2(10)
C26 C27 C28 C29 -1.2(10)
C27 C28 C29 C24 2.6(10)
C25 C24 C29 C28 -2.7(9)
C23 C24 C29 C28 178.7(6)
C35 C30 C31 C32 0.5(9)
C39 C30 C31 C32 174.4(6)
C30 C31 C32 C33 -1.5(10)
C31 C32 C33 C34 1.6(10)
C32 C33 C34 C35 -0.8(9)
C33 C34 C35 C30 -0.2(9)
C33 C34 C35 C36 -172.4(6)
C31 C30 C35 C34 0.3(9)
C39 C30 C35 C34 -174.9(5)
C31 C30 C35 C36 174.4(5)
C39 C30 C35 C36 -0.7(6)
C34 C35 C36 C40 -151.8(6)
C30 C35 C36 C40 35.1(6)
C34 C35 C36 C37 102.7(7)
C30 C35 C36 C37 -70.4(5)
C35 C36 C37 C38 71.8(6)
C40 C36 C37 C38 -31.9(6)
C36 C37 C38 C39 -4.1(6)
C31 C30 C39 C38 -103.8(7)
C35 C30 C39 C38 70.5(6)
C31 C30 C39 C40 152.5(7)
C35 C30 C39 C40 -33.1(6)
C37 C38 C39 C30 -64.4(6)
C37 C38 C39 C40 38.0(6)
C35 C36 C40 C41 -171.2(5)
C37 C36 C40 C41 -64.5(6)
C35 C36 C40 C39 -52.7(5)
C37 C36 C40 C39 53.9(5)
C30 C39 C40 C41 173.3(5)
C38 C39 C40 C41 65.3(6)
C30 C39 C40 C36 51.7(5)
C38 C39 C40 C36 -56.3(5)
C36 C40 C41 O4 -10.5(8)
C39 C40 C41 O4 -118.5(6)
C36 C40 C41 C42 169.7(5)
C39 C40 C41 C42 61.8(7)
O4 C41 C42 C47 -155.1(6)
C40 C41 C42 C47 24.7(9)
O4 C41 C42 C43 20.8(9)
C40 C41 C42 C43 -159.5(6)
C47 C42 C43 C44 -0.8(9)
C41 C42 C43 C44 -176.9(5)
C42 C43 C44 C45 0.4(9)
C43 C44 C45 C46 0.4(9)
C43 C44 C45 C48 174.8(5)
C44 C45 C46 C47 -0.9(8)
C48 C45 C46 C47 -174.9(6)
C43 C42 C47 C46 0.3(9)
C41 C42 C47 C46 176.2(5)
C45 C46 C47 C42 0.5(9)
C49 N2 C48 O5 0.9(9)
C50 N2 C48 O5 172.9(6)
C49 N2 C48 C45 -178.3(6)
C50 N2 C48 C45 -6.4(9)
C44 C45 C48 O5 -49.8(8)
C46 C45 C48 O5 124.2(7)
C44 C45 C48 N2 129.5(6)
C46 C45 C48 N2 -56.5(9)
C48 N2 C50 C51 -119.4(6)
C49 N2 C50 C51 52.7(7)
C48 N2 C50 C52 115.6(6)
C49 N2 C50 C52 -72.3(7)
N2 C50 C52 O6 -52.1(6)
C51 C50 C52 O6 -175.7(5)
N2 C50 C52 C53 -171.3(5)
C51 C50 C52 C53 65.1(7)
O6 C52 C53 C54 -40.5(7)
C50 C52 C53 C54 80.6(7)
O6 C52 C53 C58 141.5(5)
C50 C52 C53 C58 -97.4(6)
C58 C53 C54 C55 -1.0(9)
C52 C53 C54 C55 -179.0(6)
C53 C54 C55 C56 0.8(10)
C54 C55 C56 C57 -0.8(11)
C55 C56 C57 C58 0.9(11)
C54 C53 C58 C57 1.2(9)
C52 C53 C58 C57 179.2(6)
C56 C57 C58 C53 -1.1(10)
